data_2012250
loop_
_publ_author_name
'Bakir, Mohammed'

_publ_section_title
;
 The first pyridyl <i>N</i>,<i>N</i>'-coordinated di-2-pyridyl ketone
 oxime, <i>fac</i>-tricarbonylchloro(di-2-pyridyl ketone
 oxime)rhenium(I) dimethyl sulfoxide solvate
;
_journal_issue 10
_journal_name_full 'Acta Crystallographica Section C'
_journal_page_first 1154
_journal_page_last 1156
_journal_paper_doi 10.1107/S0108270101009593
_journal_volume 57
_journal_year 2001
_chemical_formula_iupac '[Re Cl (C11 H9 N2 O) (C O)3] , C2 H6 O S'
_chemical_formula_moiety 'C14 H9 Cl N3 O4 Re , C2 H6 O S'
_chemical_formula_sum 'C16 H15 Cl N3 O5 Re S'
_chemical_formula_weight 583.02
_chemical_name_common fac-Re(CO)3~dpk.oxime)Cl.dmso
_chemical_name_systematic
;
fac-tricarbonylchloro(di-2-pyridyl ketone oxime)rhenium(I)
dimethyl sulfoxide solvate
;
_space_group_IT_number 2
_symmetry_cell_setting triclinic
_symmetry_space_group_name_Hall '-P 1'
_symmetry_space_group_name_H-M 'P -1'
_audit_creation_method SHELXL97
_cell_angle_alpha 103.807(12)
_cell_angle_beta 92.84(3)
_cell_angle_gamma 103.09(5)
_cell_formula_units_Z 2
_cell_length_a 9.257(6)
_cell_length_b 10.483(2)
_cell_length_c 10.6838(17)
_cell_measurement_reflns_used 21
_cell_measurement_temperature 298(2)
_cell_measurement_theta_max 21.98
_cell_measurement_theta_min 4.94
_cell_volume 974.7(7)
_computing_cell_refinement XSCANS
_computing_data_collection 'XSCANS (Siemens, 1996)'
_computing_data_reduction 'SHELXTL (Bruker, 1997)'
_computing_molecular_graphics SHELXTL
_computing_publication_material SHELXTL
_computing_structure_refinement 'SHELXL97 (Sheldrick, 1997)'
_computing_structure_solution 'SHELXS97 (Sheldrick, 1997)'
_diffrn_ambient_temperature 298(2)
_diffrn_measured_fraction_theta_full .990
_diffrn_measured_fraction_theta_max .990
_diffrn_measurement_device_type 'Bruker P4'
_diffrn_measurement_method '2\q/\w scans'
_diffrn_radiation_monochromator graphite
_diffrn_radiation_source 'fine-focus sealed tube'
_diffrn_radiation_type MoK\a
_diffrn_radiation_wavelength .71073
_diffrn_reflns_av_R_equivalents .026
_diffrn_reflns_av_sigmaI/netI .035
_diffrn_reflns_limit_h_max 1
_diffrn_reflns_limit_h_min -10
_diffrn_reflns_limit_k_max 12
_diffrn_reflns_limit_k_min -11
_diffrn_reflns_limit_l_max 12
_diffrn_reflns_limit_l_min -12
_diffrn_reflns_number 4089
_diffrn_reflns_theta_full 25.00
_diffrn_reflns_theta_max 25.00
_diffrn_reflns_theta_min 1.97
_diffrn_standards_decay_% none
_diffrn_standards_interval_count 97
_diffrn_standards_number 3
_exptl_absorpt_coefficient_mu 6.510
_exptl_absorpt_correction_T_max .272
_exptl_absorpt_correction_T_min .213
_exptl_absorpt_correction_type empirical
_exptl_absorpt_process_details 'via \y scan (North et al., 1968)'
_exptl_crystal_colour yellow
_exptl_crystal_density_diffrn 1.986
_exptl_crystal_density_method 'not measured'
_exptl_crystal_description irregular
_exptl_crystal_F_000 560
_exptl_crystal_size_max .22
_exptl_crystal_size_mid .21
_exptl_crystal_size_min .20
_refine_diff_density_max 1.57
_refine_diff_density_min -1.77
_refine_ls_extinction_method none
_refine_ls_goodness_of_fit_ref 1.029
_refine_ls_hydrogen_treatment constr
_refine_ls_matrix_type full
_refine_ls_number_parameters 244
_refine_ls_number_reflns 3399
_refine_ls_number_restraints 0
_refine_ls_restrained_S_all 1.029
_refine_ls_R_factor_all .036
_refine_ls_R_factor_gt .033
_refine_ls_shift/su_max .002
_refine_ls_shift/su_mean .000
_refine_ls_structure_factor_coef Fsqd
_refine_ls_weighting_details 'w = 1/[\s^2^(Fo^2^)+(0.08P)^2^] where P=(Fo^2^+2Fc^2^)/3'
_refine_ls_weighting_scheme calc
_refine_ls_wR_factor_ref .096
_reflns_number_gt 3207
_reflns_number_total 3399
_reflns_threshold_expression I>2\s(I)
_cod_data_source_file fg1636.cif
_cod_data_source_block I
_cod_depositor_comments
;
The following automatic conversions were performed:
'_symmetry_cell_setting' value 'Triclinic' changed to 'triclinic'
according to '/home/saulius/struct/CIF-dictionaries/cif_core.dic'
dictionary named 'cif_core.dic' version 2.4.1 from 2010-06-29.

Automatic conversion script
Id: cif_fix_enum 1527 2010-12-29 10:47:43Z saulius 

The following automatic conversions were performed:

'_symmetry_cell_setting' value 'Triclinic' changed to 'triclinic'
according to /home/saulius/struct/CIF-dictionaries/cif_core.dic
dictionary named 'cif_core.dic' version 2.4.1 from 2010-06-29.

Automatic conversion script
Id: cif_fix_values 1715 2011-07-08 13:25:40Z adriana 
;
_cod_original_sg_symbol_H-M P-1
_cod_database_code 2012250
_cod_database_fobs_code 2012250

loop_
_symmetry_equiv_pos_as_xyz
'x, y, z'
'-x, -y, -z'

loop_
_atom_site_label
_atom_site_fract_x
_atom_site_fract_y
_atom_site_fract_z
_atom_site_U_iso_or_equiv
_atom_site_adp_type
_atom_site_calc_flag
_atom_site_refinement_flags
_atom_site_occupancy
_atom_site_disorder_assembly
_atom_site_disorder_group
_atom_site_type_symbol
Re1 .63015(2) .742833(18) .738902(17) .03219(12) Uani d . 1 . . Re
Cl1 .6008(2) .97255(17) .83720(18) .0510(4) Uani d . 1 . . Cl
C1 .6381(8) .7808(7) .5712(7) .0496(16) Uani d . 1 . . C
C2 .4177(7) .6718(7) .7033(6) .0432(14) Uani d . 1 . . C
C3 .6479(7) .5668(6) .6589(6) .0410(13) Uani d . 1 . . C
N1 .6380(6) .7077(5) .9346(5) .0358(10) Uani d . 1 . . N
N2 .8713(5) .8274(5) .8031(5) .0355(10) Uani d . 1 . . N
O1 .6457(8) .8021(7) .4711(5) .0732(16) Uani d . 1 . . O
O2 .2899(5) .6249(6) .6846(6) .0686(15) Uani d . 1 . . O
O3 .6528(7) .4591(5) .6053(6) .0673(15) Uani d . 1 . . O
N3 .9199(9) .5250(6) .8431(7) .076(2) Uani d . 1 . . N
O4 .8419(7) .4130(7) .8718(6) .0758(16) Uani d . 1 . . O
H4 .8667 .3466 .8298 .098 Uiso calc R 1 . . H
C11 .5345(7) .7358(7) 1.0150(6) .0463(14) Uani d . 1 . . C
H11 .4662 .7808 .9912 .043 Uiso calc R 1 . . H
C12 .5268(9) .6997(8) 1.1318(7) .0565(17) Uani d . 1 . . C
H12 .4556 .7212 1.1861 .078 Uiso calc R 1 . . H
C13 .6268(9) .6318(8) 1.1652(7) .0610(19) Uani d . 1 . . C
H13 .6219 .6043 1.2418 .103 Uiso calc R 1 . . H
C14 .7361(8) .6038(6) 1.0844(6) .0495(15) Uani d . 1 . . C
H14 .8052 .5588 1.1066 .076 Uiso calc R 1 . . H
C15 .7388(6) .6446(5) .9712(6) .0372(12) Uani d . 1 . . C
C4 .8623(7) .6319(6) .8878(6) .0390(12) Uani d . 1 . . C
C21 .9462(7) .9455(6) .7831(7) .0459(14) Uani d . 1 . . C
H21 .8926 .9955 .7470 .065 Uiso calc R 1 . . H
C22 1.0989(8) .9966(7) .8137(7) .0543(17) Uani d . 1 . . C
H22 1.1466 1.0787 .7984 .064 Uiso calc R 1 . . H
C23 1.1788(7) .9222(8) .8676(7) .0559(17) Uani d . 1 . . C
H23 1.2817 .9523 .8880 .054 Uiso calc R 1 . . H
C24 1.1014(7) .8019(7) .8902(6) .0459(14) Uani d . 1 . . C
H24 1.1526 .7502 .9264 .059 Uiso calc R 1 . . H
C25 .9485(6) .7581(5) .8592(5) .0358(11) Uani d . 1 . . C
O5 .9578(7) .2301(6) .7159(6) .0716(15) Uani d . 1 . . O
S1 .9306(3) .1820(2) .5714(2) .0665(5) Uani d . 1 . . S
C5 .9896(11) .3308(11) .5133(11) .085(3) Uani d . 1 . . C
H5A 1.0965 .3601 .5256 .127 Uiso calc R 1 . . H
H5B .9482 .4015 .5605 .127 Uiso calc R 1 . . H
H5C .9556 .3101 .4227 .127 Uiso calc R 1 . . H
C6 .7327(11) .1536(10) .5350(12) .088(3) Uani d . 1 . . C
H6A .6827 .0729 .5579 .132 Uiso calc R 1 . . H
H6B .7094 .1431 .4440 .132 Uiso calc R 1 . . H
H6C .7001 .2295 .5837 .132 Uiso calc R 1 . . H

loop_
_atom_site_aniso_label
_atom_site_aniso_U_11
_atom_site_aniso_U_22
_atom_site_aniso_U_33
_atom_site_aniso_U_12
_atom_site_aniso_U_13
_atom_site_aniso_U_23
Re1 .03168(16) .03600(17) .02672(16) .00929(10) .00011(10) .00361(10)
Cl1 .0540(9) .0466(8) .0527(9) .0220(7) .0067(7) .0043(7)
C1 .053(4) .040(3) .052(4) .010(3) .001(3) .007(3)
C2 .033(3) .057(4) .038(3) .015(3) .000(2) .007(3)
C3 .040(3) .044(3) .034(3) .010(3) -.001(2) .001(3)
N1 .037(3) .037(2) .030(2) .005(2) .000(2) .0076(19)
N2 .030(2) .035(2) .040(3) .0075(19) .005(2) .007(2)
O1 .098(4) .089(4) .034(3) .016(3) .003(3) .025(3)
O2 .036(3) .090(4) .071(4) .003(3) -.003(2) .018(3)
O3 .082(4) .053(3) .060(3) .026(3) -.007(3) -.004(3)
N3 .106(5) .036(3) .072(4) .001(3) -.051(4) .018(3)
O4 .073(4) .079(4) .079(4) .023(3) .010(3) .024(3)
C11 .044(3) .050(3) .039(3) .008(3) .009(3) .001(3)
C12 .058(4) .061(4) .044(4) .004(3) .019(3) .008(3)
C13 .079(5) .057(4) .041(4) .001(4) .005(4) .018(3)
C14 .059(4) .045(3) .039(3) .000(3) -.003(3) .014(3)
C15 .034(3) .032(3) .039(3) .002(2) -.005(2) .003(2)
C4 .044(3) .038(3) .038(3) .018(2) .000(2) .007(2)
C21 .043(3) .035(3) .057(4) .006(3) .003(3) .010(3)
C22 .044(4) .045(3) .061(4) -.006(3) .001(3) .007(3)
C23 .033(3) .066(4) .058(4) .003(3) -.004(3) .007(3)
C24 .039(3) .055(4) .043(3) .018(3) -.005(3) .007(3)
C25 .036(3) .036(3) .035(3) .013(2) .001(2) .005(2)
O5 .098(4) .059(3) .066(3) .036(3) .004(3) .018(3)
S1 .0816(13) .0509(10) .0718(13) .0333(10) .0053(10) .0094(9)
C5 .076(6) .089(6) .103(8) .021(5) .025(5) .047(6)
C6 .085(7) .060(5) .112(9) .007(5) -.010(6) .023(5)

loop_
_atom_type_symbol
_atom_type_description
_atom_type_scat_dispersion_real
_atom_type_scat_dispersion_imag
_atom_type_scat_source
C C .0033 .0016 'International Tables Vol C Tables 4.2.6.8 and 6.1.1.4'
H H .0000 .0000 'International Tables Vol C Tables 4.2.6.8 and 6.1.1.4'
N N .0061 .0033 'International Tables Vol C Tables 4.2.6.8 and 6.1.1.4'
O O .0106 .0060 'International Tables Vol C Tables 4.2.6.8 and 6.1.1.4'
S S .1246 .1234 'International Tables Vol C Tables 4.2.6.8 and 6.1.1.4'
Cl Cl .1484 .1585 'International Tables Vol C Tables 4.2.6.8 and 6.1.1.4'
Re Re -1.0185 7.2310 'International Tables Vol C Tables 4.2.6.8 and 6.1.1.4'

loop_
_geom_angle_atom_site_label_1
_geom_angle_atom_site_label_2
_geom_angle_atom_site_label_3
_geom_angle
_geom_angle_publ_flag
C3 Re1 C2 87.1(3) yes
C3 Re1 C1 87.9(3) yes
C2 Re1 C1 90.4(3) yes
C3 Re1 N1 93.0(2) yes
C2 Re1 N1 93.7(2) no
C1 Re1 N1 175.9(2) yes
C3 Re1 N2 95.2(2) no
C2 Re1 N2 173.6(2) no
C1 Re1 N2 95.6(3) yes
N1 Re1 N2 80.27(19) yes
C3 Re1 Cl1 178.04(19) yes
C2 Re1 Cl1 91.5(2) no
C1 Re1 Cl1 90.7(2) no
N1 Re1 Cl1 88.52(14) no
N2 Re1 Cl1 86.22(14) no
O1 C1 Re1 178.4(7) no
O2 C2 Re1 177.1(6) no
O3 C3 Re1 176.4(6) no
C15 N1 C11 118.4(5) no
C15 N1 Re1 119.8(4) no
C11 N1 Re1 121.4(4) no
C25 N2 C21 118.0(5) no
C25 N2 Re1 120.1(4) no
C21 N2 Re1 121.9(4) no
O4 N3 C4 111.6(7) yes
N3 O4 H4 109.5 no
N1 C11 C12 122.3(7) no
N1 C11 H11 118.9 no
C12 C11 H11 118.9 no
C13 C12 C11 118.4(7) no
C13 C12 H12 120.8 no
C11 C12 H12 120.8 no
C12 C13 C14 120.1(6) no
C12 C13 H13 120.0 no
C14 C13 H13 120.0 no
C15 C14 C13 118.3(7) no
C15 C14 H14 120.8 no
C13 C14 H14 120.8 no
N1 C15 C14 122.3(6) no
N1 C15 C4 116.3(5) no
C14 C15 C4 121.1(5) no
N3 C4 C25 112.7(6) no
N3 C4 C15 129.9(6) no
C25 C4 C15 117.1(5) no
N2 C21 C22 123.4(6) no
N2 C21 H21 118.3 no
C22 C21 H21 118.3 no
C23 C22 C21 118.3(6) no
C23 C22 H22 120.8 no
C21 C22 H22 120.8 no
C24 C23 C22 118.3(6) no
C24 C23 H23 120.9 no
C22 C23 H23 120.9 no
C25 C24 C23 120.3(6) no
C25 C24 H24 119.9 no
C23 C24 H24 119.9 no
N2 C25 C24 121.7(5) no
N2 C25 C4 117.2(5) no
C24 C25 C4 121.2(5) no
O5 S1 C6 104.8(5) no
O5 S1 C5 105.5(5) no
C6 S1 C5 98.6(5) no
S1 C6 H6A 109.5 no
S1 C6 H6B 109.5 no
H6A C6 H6B 109.5 no
S1 C6 H6C 109.5 no
H6A C6 H6C 109.5 no
H6B C6 H6C 109.5 no
S1 C5 H5A 109.5 no
S1 C5 H5B 109.5 no
H5A C5 H5B 109.5 no
S1 C5 H5C 109.5 no
H5A C5 H5C 109.5 no
H5B C5 H5C 109.5 no

loop_
_geom_bond_atom_site_label_1
_geom_bond_atom_site_label_2
_geom_bond_site_symmetry_2
_geom_bond_distance
_geom_bond_publ_flag
Re1 C3 . 1.888(6) yes
Re1 C2 . 1.922(6) yes
Re1 C1 . 1.927(8) yes
Re1 N1 . 2.208(5) yes
Re1 N2 . 2.214(5) yes
Re1 Cl1 . 2.4685(17) yes
C1 O1 . 1.145(9) no
C2 O2 . 1.161(8) no
C3 O3 . 1.149(8) no
N1 C15 . 1.352(8) no
N1 C11 . 1.354(8) no
N2 C25 . 1.340(7) no
N2 C21 . 1.346(8) no
N3 O4 . 1.343(9) yes
N3 C4 . 1.345(9) yes
O4 H4 . .8200 no
C11 C12 . 1.388(10) no
C11 H11 . .9300 no
C12 C13 . 1.370(12) no
C12 H12 . .9300 no
C13 C14 . 1.399(11) no
C13 H13 . .9300 no
C14 C15 . 1.375(8) no
C14 H14 . .9300 no
C15 C4 . 1.493(8) no
C4 C25 . 1.490(8) no
C21 C22 . 1.386(9) no
C21 H21 . .9300 no
C22 C23 . 1.385(11) no
C22 H22 . .9300 no
C23 C24 . 1.384(10) no
C23 H23 . .9300 no
C24 C25 . 1.383(8) no
C24 H24 . .9300 no
O5 S1 . 1.494(6) no
S1 C6 . 1.795(10) no
S1 C5 . 1.796(9) no
C6 H6A . .9600 no
C6 H6B . .9600 no
C6 H6C . .9600 no
C5 H5A . .9600 no
C5 H5B . .9600 no
C5 H5C . .9600 no

loop_
_geom_hbond_atom_site_label_D
_geom_hbond_atom_site_label_H
_geom_hbond_atom_site_label_A
_geom_hbond_site_symmetry_A
_geom_hbond_distance_DH
_geom_hbond_distance_HA
_geom_hbond_distance_DA
_geom_hbond_angle_DHA
O4 H4 O5 . .82 1.88 2.681(9) 164
C6 H6C O3 . .96 2.51 3.369(12) 150
C21 H21 O5 1_565 .93 2.50 3.211(9) 133
